data_4339162
loop_
_publ_author_name
'Lai, Siu-Wai'
'Chan, Queenie K.-W.'
'Zhu, Nianyong'
'Che, Chi-Ming'

_publ_section_title
;
 cis-Dicyanoosmium(II) diimine complexes bearing phosphine or sulfoxide
 ligands: spectroscopic and luminescent studies.
;
_journal_issue 26
_journal_name_full 'Inorganic chemistry'
_journal_page_first 11003
_journal_page_last 11016
_journal_paper_doi 10.1021/ic070290l
_journal_volume 46
_journal_year 2007
_chemical_formula_moiety 'C17 H24 N4 O3 Os S2'
_chemical_formula_sum 'C17 H24 N4 O3 Os S2'
_chemical_formula_weight 586.72
_space_group_IT_number 2
_symmetry_cell_setting triclinic
_symmetry_space_group_name_Hall '-P 1'
_symmetry_space_group_name_H-M 'P -1'
_atom_sites_solution_hydrogens geom
_atom_sites_solution_primary direct
_atom_sites_solution_secondary difmap
_audit_creation_method SHELXL-97
_cell_angle_alpha 102.86(3)
_cell_angle_beta 98.04(3)
_cell_angle_gamma 104.78(3)
_cell_formula_units_Z 2
_cell_length_a 7.6710(15)
_cell_length_b 9.465(2)
_cell_length_c 15.651(3)
_cell_measurement_reflns_used 0
_cell_measurement_temperature 301(2)
_cell_measurement_theta_max 0
_cell_measurement_theta_min 0
_cell_volume 1047.6(5)
_computing_cell_refinement scalepack
_computing_data_collection marcontrol
_computing_data_reduction denzo
_computing_molecular_graphics 'Ortep-3 for Windows (Farrugia, 1997)'
_computing_publication_material 'WinGX publication routines (Farrugia, 1999)'
_computing_structure_refinement 'SHELXL-97 (Sheldrick, 1997)'
_computing_structure_solution 'SIR97 (Giacovazzo et al, 1997)'
_diffrn_ambient_temperature 301(2)
_diffrn_measured_fraction_theta_full 0.903
_diffrn_measured_fraction_theta_max 0.903
_diffrn_measurement_device_type 'marresearch IPDS mar300'
_diffrn_measurement_method oscillation
_diffrn_radiation_monochromator graphite
_diffrn_radiation_source 'fine-focus sealed tube'
_diffrn_radiation_type MoK\a
_diffrn_radiation_wavelength 0.71073
_diffrn_reflns_av_R_equivalents 0.0383
_diffrn_reflns_av_sigmaI/netI 0.0727
_diffrn_reflns_limit_h_max 9
_diffrn_reflns_limit_h_min -9
_diffrn_reflns_limit_k_max 10
_diffrn_reflns_limit_k_min -10
_diffrn_reflns_limit_l_max 18
_diffrn_reflns_limit_l_min -18
_diffrn_reflns_number 7200
_diffrn_reflns_theta_full 25.48
_diffrn_reflns_theta_max 25.48
_diffrn_reflns_theta_min 2.35
_exptl_absorpt_coefficient_mu 6.310
_exptl_absorpt_correction_type none
_exptl_crystal_colour orange
_exptl_crystal_density_diffrn 1.860
_exptl_crystal_density_method 'not measured'
_exptl_crystal_description prism
_exptl_crystal_F_000 572
_exptl_crystal_size_max 0.6
_exptl_crystal_size_mid 0.25
_exptl_crystal_size_min 0.15
_refine_diff_density_max 1.763
_refine_diff_density_min -2.563
_refine_diff_density_rms 0.170
_refine_ls_extinction_method none
_refine_ls_goodness_of_fit_ref 1.014
_refine_ls_hydrogen_treatment mixed
_refine_ls_matrix_type full
_refine_ls_number_parameters 234
_refine_ls_number_reflns 3523
_refine_ls_number_restraints 0
_refine_ls_restrained_S_all 1.014
_refine_ls_R_factor_all 0.0381
_refine_ls_R_factor_gt 0.0344
_refine_ls_shift/su_max 0.001
_refine_ls_shift/su_mean 0.000
_refine_ls_structure_factor_coef Fsqd
_refine_ls_weighting_details 'calc w=1/[\s^2^(Fo^2^)+(0.0301P)^2^+0.0000P] where P=(Fo^2^+2Fc^2^)/3'
_refine_ls_weighting_scheme calc
_refine_ls_wR_factor_gt 0.0857
_refine_ls_wR_factor_ref 0.0863
_reflns_number_gt 3036
_reflns_number_total 3523
_reflns_threshold_expression >2sigma(I)
_cod_data_source_file ic070290l-file001.cif
_cod_data_source_block mar1633_Cpd3b
_cod_depositor_comments
;
 Marking attached hydrogen atoms.

 Antanas Vaitkus,
 2018-09-25
;
_cod_original_cell_volume 1047.6(4)
_cod_database_code 4339162

loop_
_symmetry_equiv_pos_as_xyz
'x, y, z'
'-x, -y, -z'

loop_
_atom_site_label
_atom_site_type_symbol
_atom_site_fract_x
_atom_site_fract_y
_atom_site_fract_z
_atom_site_U_iso_or_equiv
_atom_site_adp_type
_atom_site_occupancy
_atom_site_symmetry_multiplicity
_atom_site_calc_flag
_atom_site_refinement_flags
_atom_site_attached_hydrogens
Os1 Os 0.10560(3) 0.86089(3) 0.224078(17) 0.02736(11) Uani 1 1 d . 0
S1 S 0.2975(2) 0.91572(19) 0.36175(11) 0.0343(4) Uani 1 1 d . 0
S2 S -0.0886(2) 0.80024(19) 0.08627(11) 0.0326(4) Uani 1 1 d . 0
O1 O 0.4766(7) 1.0317(7) 0.3804(4) 0.0591(16) Uani 1 1 d . 0
O2 O -0.1867(8) 0.9084(6) 0.0680(4) 0.0560(15) Uani 1 1 d . 0
O3 O 0.738(2) 0.5655(18) 0.4881(11) 0.231(7) Uiso 1 1 d . 1
N1 N -0.2041(10) 0.6560(8) 0.2949(5) 0.060(2) Uani 1 1 d . 0
N2 N 0.2578(10) 0.5877(7) 0.1489(4) 0.0514(17) Uani 1 1 d . 0
N3 N 0.0274(7) 1.0620(6) 0.2654(4) 0.0297(12) Uani 1 1 d . 0
N4 N 0.3005(7) 1.0249(6) 0.1846(3) 0.0294(12) Uani 1 1 d . 0
C1 C -0.0921(10) 0.7256(8) 0.2671(5) 0.0412(17) Uani 1 1 d . 0
C2 C 0.2003(10) 0.6850(8) 0.1775(5) 0.0355(15) Uani 1 1 d . 0
C3 C -0.1166(9) 1.0729(7) 0.3039(5) 0.0354(16) Uani 1 1 d . 0
H3 H -0.1870 0.9877 0.3169 0.042 Uiso 1 1 calc R 0
C4 C -0.1625(10) 1.2037(9) 0.3245(6) 0.049(2) Uani 1 1 d . 0
H4 H -0.2611 1.2079 0.3524 0.059 Uiso 1 1 calc R 0
C5 C -0.0631(11) 1.3302(8) 0.3040(5) 0.0486(19) Uani 1 1 d . 0
H5 H -0.0939 1.4204 0.3169 0.058 Uiso 1 1 calc R 0
C6 C 0.0844(10) 1.3195(8) 0.2636(5) 0.0405(17) Uani 1 1 d . 0
H6 H 0.1529 1.4031 0.2484 0.049 Uiso 1 1 calc R 0
C7 C 0.1298(9) 1.1874(7) 0.2460(4) 0.0307(14) Uani 1 1 d . 0
C8 C 0.2838(9) 1.1665(7) 0.2028(4) 0.0292(14) Uani 1 1 d . 0
C9 C 0.4047(10) 1.2847(8) 0.1819(5) 0.0402(17) Uani 1 1 d . 0
H9 H 0.3910 1.3815 0.1954 0.048 Uiso 1 1 calc R 0
C10 C 0.5444(11) 1.2566(9) 0.1412(6) 0.054(2) Uani 1 1 d . 0
H10 H 0.6272 1.3338 0.1267 0.065 Uiso 1 1 calc R 0
C11 C 0.5589(11) 1.1096(10) 0.1221(5) 0.050(2) Uani 1 1 d . 0
H11 H 0.6514 1.0875 0.0938 0.060 Uiso 1 1 calc R 0
C12 C 0.4389(9) 0.9989(8) 0.1445(5) 0.0366(16) Uani 1 1 d . 0
H12 H 0.4519 0.9018 0.1319 0.044 Uiso 1 1 calc R 0
C13 C 0.1842(13) 0.9685(13) 0.4501(6) 0.069(3) Uani 1 1 d . 0
H13A H 0.1509 1.0583 0.4461 0.103 Uiso 1 1 calc R 0
H13B H 0.2655 0.9881 0.5067 0.103 Uiso 1 1 calc R 0
H13C H 0.0751 0.8875 0.4450 0.103 Uiso 1 1 calc R 0
C14 C 0.3425(15) 0.7515(10) 0.3855(6) 0.075(3) Uani 1 1 d . 0
H14A H 0.4041 0.7085 0.3417 0.113 Uiso 1 1 calc R 0
H14B H 0.2283 0.6782 0.3834 0.113 Uiso 1 1 calc R 0
H14C H 0.4195 0.7791 0.4441 0.113 Uiso 1 1 calc R 0
C15 C -0.2574(12) 0.6212(9) 0.0626(6) 0.059(2) Uani 1 1 d . 0
H15A H -0.3326 0.6236 0.1067 0.088 Uiso 1 1 calc R 0
H15B H -0.1975 0.5440 0.0640 0.088 Uiso 1 1 calc R 0
H15C H -0.3334 0.5992 0.0042 0.088 Uiso 1 1 calc R 0
C16 C 0.0281(11) 0.7652(9) -0.0032(5) 0.0470(19) Uani 1 1 d . 0
H16A H 0.1257 0.8550 0.0012 0.070 Uiso 1 1 calc R 0
H16B H -0.0573 0.7384 -0.0594 0.070 Uiso 1 1 calc R 0
H16C H 0.0789 0.6834 0.0004 0.070 Uiso 1 1 calc R 0
C17 C 0.598(3) 0.504(2) 0.4058(16) 0.194(9) Uiso 1 1 d . 3

loop_
_atom_site_aniso_label
_atom_site_aniso_U_11
_atom_site_aniso_U_22
_atom_site_aniso_U_33
_atom_site_aniso_U_23
_atom_site_aniso_U_13
_atom_site_aniso_U_12
Os1 0.02775(16) 0.02378(15) 0.03173(17) 0.01018(10) 0.00705(11) 0.00688(10)
S1 0.0337(9) 0.0357(9) 0.0312(9) 0.0112(7) 0.0043(7) 0.0061(7)
S2 0.0324(9) 0.0319(9) 0.0321(9) 0.0083(7) 0.0028(7) 0.0093(7)
O1 0.038(3) 0.071(4) 0.050(4) 0.021(3) -0.004(3) -0.012(3)
O2 0.066(4) 0.061(4) 0.050(3) 0.015(3) 0.001(3) 0.041(3)
N1 0.054(4) 0.058(4) 0.073(5) 0.036(4) 0.027(4) 0.000(4)
N2 0.069(5) 0.037(4) 0.057(4) 0.013(3) 0.011(4) 0.032(3)
N3 0.033(3) 0.027(3) 0.033(3) 0.010(2) 0.012(3) 0.010(2)
N4 0.029(3) 0.027(3) 0.034(3) 0.009(2) 0.007(2) 0.009(2)
C1 0.044(4) 0.038(4) 0.043(4) 0.014(3) 0.002(4) 0.017(3)
C2 0.038(4) 0.029(4) 0.038(4) 0.018(3) 0.001(3) 0.004(3)
C3 0.031(4) 0.029(4) 0.049(4) 0.013(3) 0.018(3) 0.007(3)
C4 0.033(4) 0.060(5) 0.058(5) 0.016(4) 0.021(4) 0.012(4)
C5 0.053(5) 0.039(4) 0.061(5) 0.009(4) 0.023(4) 0.023(4)
C6 0.046(4) 0.028(4) 0.053(5) 0.015(3) 0.014(4) 0.015(3)
C7 0.032(4) 0.030(3) 0.032(4) 0.010(3) 0.008(3) 0.009(3)
C8 0.026(3) 0.028(3) 0.034(4) 0.011(3) 0.010(3) 0.005(3)
C9 0.041(4) 0.033(4) 0.055(5) 0.021(3) 0.015(4) 0.015(3)
C10 0.044(5) 0.052(5) 0.083(6) 0.042(4) 0.032(4) 0.013(4)
C11 0.042(5) 0.064(5) 0.060(5) 0.027(4) 0.025(4) 0.026(4)
C12 0.031(4) 0.042(4) 0.048(4) 0.021(3) 0.020(3) 0.018(3)
C13 0.057(6) 0.108(8) 0.037(5) 0.006(5) 0.018(4) 0.025(5)
C14 0.101(8) 0.055(6) 0.059(6) 0.023(5) -0.021(6) 0.020(5)
C15 0.055(5) 0.042(5) 0.059(6) 0.007(4) 0.003(4) -0.011(4)
C16 0.049(5) 0.059(5) 0.033(4) 0.013(4) 0.012(4) 0.014(4)

loop_
_atom_type_symbol
_atom_type_description
_atom_type_scat_dispersion_real
_atom_type_scat_dispersion_imag
_atom_type_scat_source
Os Os -1.2165 7.6030 'International Tables Vol C Tables 4.2.6.8 and 6.1.1.4'
S S 0.1246 0.1234 'International Tables Vol C Tables 4.2.6.8 and 6.1.1.4'
O O 0.0106 0.0060 'International Tables Vol C Tables 4.2.6.8 and 6.1.1.4'
N N 0.0061 0.0033 'International Tables Vol C Tables 4.2.6.8 and 6.1.1.4'
C C 0.0033 0.0016 'International Tables Vol C Tables 4.2.6.8 and 6.1.1.4'
H H 0.0000 0.0000 'International Tables Vol C Tables 4.2.6.8 and 6.1.1.4'

loop_
_geom_angle_atom_site_label_1
_geom_angle_atom_site_label_2
_geom_angle_atom_site_label_3
_geom_angle
C2 Os1 C1 90.7(3)
C2 Os1 N4 96.2(2)
C1 Os1 N4 173.1(2)
C2 Os1 N3 173.1(2)
C1 Os1 N3 96.1(2)
N4 Os1 N3 76.98(19)
C2 Os1 S1 90.3(2)
C1 Os1 S1 88.9(2)
N4 Os1 S1 91.19(15)
N3 Os1 S1 90.90(16)
C2 Os1 S2 88.8(2)
C1 Os1 S2 90.2(2)
N4 Os1 S2 89.87(15)
N3 Os1 S2 90.09(16)
S1 Os1 S2 178.69(6)
O1 S1 C13 107.3(4)
O1 S1 C14 106.7(4)
C13 S1 C14 99.8(5)
O1 S1 Os1 118.1(2)
C13 S1 Os1 110.9(3)
C14 S1 Os1 112.4(3)
O2 S2 C15 106.8(4)
O2 S2 C16 106.1(3)
C15 S2 C16 100.3(4)
O2 S2 Os1 118.1(2)
C15 S2 Os1 112.1(3)
C16 S2 Os1 111.8(3)
C3 N3 C7 118.5(5)
C3 N3 Os1 125.9(4)
C7 N3 Os1 115.5(4)
C8 N4 C12 118.3(6)
C8 N4 Os1 116.2(4)
C12 N4 Os1 125.5(4)
N1 C1 Os1 176.2(7)
N2 C2 Os1 177.4(6)
N3 C3 C4 122.3(6)
C3 C4 C5 119.9(7)
C4 C5 C6 118.1(7)
C7 C6 C5 120.4(6)
C6 C7 N3 120.6(6)
C6 C7 C8 123.8(6)
N3 C7 C8 115.6(5)
N4 C8 C9 121.9(6)
N4 C8 C7 115.7(5)
C9 C8 C7 122.4(6)
C10 C9 C8 119.2(7)
C9 C10 C11 118.3(7)
C12 C11 C10 120.2(7)
C11 C12 N4 122.1(7)

loop_
_geom_bond_atom_site_label_1
_geom_bond_atom_site_label_2
_geom_bond_distance
Os1 C2 2.014(7)
Os1 C1 2.019(8)
Os1 N4 2.127(5)
Os1 N3 2.131(5)
Os1 S1 2.3030(19)
Os1 S2 2.3052(19)
S1 O1 1.468(5)
S1 C13 1.779(8)
S1 C14 1.780(8)
S2 O2 1.469(5)
S2 C15 1.776(7)
S2 C16 1.779(7)
O3 C17 1.45(3)
N1 C1 1.141(9)
N2 C2 1.150(9)
N3 C3 1.346(8)
N3 C7 1.367(8)
N4 C8 1.350(8)
N4 C12 1.354(8)
C3 C4 1.355(10)
C4 C5 1.376(10)
C5 C6 1.386(10)
C6 C7 1.363(9)
C7 C8 1.475(9)
C8 C9 1.391(9)
C9 C10 1.374(10)
C10 C11 1.393(11)
C11 C12 1.353(10)
